data_4513020
loop_
_publ_author_name
'Suhonen, Aku'
'Morgan, Ian S.'
'Nauha, Elisa'
'Helttunen, Kaisa'
'Tuononen, Heikki M.'
'Nissinen, Maija'

_publ_section_title
;
 Effect of a Rigid Sulfonamide Bond on Molecular Folding: A Case Study
;
_journal_issue 6
_journal_name_full 'Crystal Growth &amp; Design'
_journal_page_first 2602
_journal_paper_doi 10.1021/acs.cgd.5b00424
_journal_volume 15
_journal_year 2015
_chemical_formula_moiety 'C32 H26 N4 O6 S2'
_chemical_formula_sum 'C32 H26 N4 O6 S2'
_chemical_formula_weight 626.72
_space_group_crystal_system monoclinic
_space_group_IT_number 14
_space_group_name_Hall '-P 2ybc'
_space_group_name_H-M_alt 'P 1 21/c 1'
_symmetry_Int_Tables_number 14
_symmetry_space_group_name_Hall '-P 2ybc'
_symmetry_space_group_name_H-M 'P 1 21/c 1'
_atom_sites_solution_primary direct
_audit_creation_date 2014-08-27
_audit_creation_method
;
Olex2 1.2
(compiled 2014.05.21 svn.r2940 for OlexSys, GUI svn.r4846)
;
_cell_angle_alpha 90
_cell_angle_beta 94.529(2)
_cell_angle_gamma 90
_cell_formula_units_Z 4
_cell_length_a 16.3178(6)
_cell_length_b 22.6663(11)
_cell_length_c 11.7012(8)
_cell_measurement_temperature 173.15
_cell_volume 4314.3(4)
_computing_molecular_graphics 'Olex2 (Dolomanov et al., 2009)'
_computing_publication_material 'Olex2 (Dolomanov et al., 2009)'
_computing_structure_refinement 'olex2.refine (Bourhis et al., 2013)'
_computing_structure_solution 'XS (Sheldrick, 2008)'
_diffrn_ambient_temperature 173.15
_diffrn_measured_fraction_theta_full 0.8687
_diffrn_measured_fraction_theta_max 0.8687
_diffrn_measurement_device_type 'Bruker P4'
_diffrn_measurement_method '\w scans'
_diffrn_radiation_monochromator graphite
_diffrn_radiation_type 'Cu K\a'
_diffrn_radiation_wavelength 1.54178
_diffrn_reflns_av_R_equivalents 0.0871
_diffrn_reflns_av_unetI/netI 0.1001
_diffrn_reflns_limit_h_max 18
_diffrn_reflns_limit_h_min -18
_diffrn_reflns_limit_k_max 25
_diffrn_reflns_limit_k_min -26
_diffrn_reflns_limit_l_max 13
_diffrn_reflns_limit_l_min -13
_diffrn_reflns_number 10622
_diffrn_reflns_theta_full 66.8857
_diffrn_reflns_theta_max 66.89
_diffrn_reflns_theta_min 2.72
_exptl_absorpt_coefficient_mu 1.423
_exptl_absorpt_correction_T_max 0.9315
_exptl_absorpt_correction_T_min 0.6929
_exptl_absorpt_correction_type multi-scan
_exptl_absorpt_process_details 'Denzo (otwinowski, Borek, Majewski & Minor, 2003)'
_exptl_crystal_colour clear
_exptl_crystal_colour_lustre clear
_exptl_crystal_density_diffrn 0.9648
_exptl_crystal_description plate
_exptl_crystal_F_000 1310.7268
_exptl_crystal_recrystallization_method 'evaporation crystallization from THF'
_exptl_crystal_size_max 0.22
_exptl_crystal_size_mid 0.14
_exptl_crystal_size_min 0.04
_refine_diff_density_max 0.5482
_refine_diff_density_min -0.5188
_refine_diff_density_rms 0.0976
_refine_ls_d_res_high 0.8382
_refine_ls_d_res_low 16.2668
_refine_ls_goodness_of_fit_ref 1.0259
_refine_ls_hydrogen_treatment mixed
_refine_ls_matrix_type full
_refine_ls_number_constraints 46
_refine_ls_number_parameters 408
_refine_ls_number_reflns 6661
_refine_ls_number_restraints 0
_refine_ls_restrained_S_all 1.0259
_refine_ls_R_factor_all 0.1211
_refine_ls_R_factor_gt 0.0712
_refine_ls_shift/su_max 0.0000
_refine_ls_shift/su_mean 0.0000
_refine_ls_structure_factor_coef Fsqd
_refine_ls_weighting_details 'w=1/[\s^2^(Fo^2^)+(0.1460P)^2^] where P=(Fo^2^+2Fc^2^)/3'
_refine_ls_weighting_scheme calc
_refine_ls_wR_factor_gt 0.2113
_refine_ls_wR_factor_ref 0.2572
_reflns_Friedel_coverage 0.0
_reflns_limit_h_max 18
_reflns_limit_h_min -18
_reflns_limit_k_max 26
_reflns_limit_k_min 0
_reflns_limit_l_max 13
_reflns_limit_l_min 0
_reflns_number_gt 3656
_reflns_number_total 6661
_reflns_threshold_expression I>=2u(I)
_cod_data_source_file cg5b00424_si_002.cif
_cod_data_source_block 4_Solvate_IIB
_cod_depositor_comments 'Adding full bibliography for 4513017--4513020.cif.'
_cod_database_code 4513020
_olex2_refinement_description
;
1. Fixed Uiso
 At 1.2 times of:
  All C(H) groups, All N(H) groups
2.a Aromatic/amide H refined with riding coordinates:
 C1(H1), C2(H2), C3(H3), C4(H4), C5(H5), C9(H9), C10(H10), C11(H11), C12(H12),
 C15(H15), C16(H16), C17(H17), C19(H19), C21(H21), C22(H22), C23(H23), C24(H24),
  C28(H28), C29(H29), C30(H30), C31(H31), C32(H32), N1(H1N)
;
_olex2_exptl_crystal_mounting_method loop
_olex2_submission_special_instructions 'No special instructions were received'

loop_
_space_group_symop_id
_space_group_symop_operation_xyz
1 x,y,z
2 -x,y+1/2,-z+1/2
3 -x,-y,-z
4 x,-y-1/2,z-1/2

loop_
_atom_site_label
_atom_site_type_symbol
_atom_site_fract_x
_atom_site_fract_y
_atom_site_fract_z
_atom_site_U_iso_or_equiv
_atom_site_adp_type
_atom_site_occupancy
_atom_site_refinement_flags_posn
C1 C 0.1476(4) 0.4137(3) 0.2324(4) 0.0686(16) Uani 1.000000 .
H1 H 0.1546(4) 0.4544(3) 0.2497(4) 0.0823(19) Uiso 1.000000 R
C2 C 0.2155(4) 0.3803(3) 0.2108(5) 0.0817(18) Uani 1.000000 .
H2 H 0.2684(4) 0.3980(3) 0.2143(5) 0.098(2) Uiso 1.000000 R
C3 C 0.2064(4) 0.3213(3) 0.1842(5) 0.0793(18) Uani 1.000000 .
H3 H 0.2529(4) 0.2981(3) 0.1694(5) 0.095(2) Uiso 1.000000 R
C4 C 0.1285(4) 0.2958(3) 0.1791(5) 0.0718(16) Uani 1.000000 .
H4 H 0.1225(4) 0.2552(3) 0.1609(5) 0.086(2) Uiso 1.000000 R
C5 C 0.0603(4) 0.3283(2) 0.1997(4) 0.0591(14) Uani 1.000000 .
H5 H 0.0075(4) 0.3104(2) 0.1944(4) 0.0709(17) Uiso 1.000000 R
C6 C 0.0693(3) 0.3892(2) 0.2294(4) 0.0543(13) Uani 1.000000 .
C7 C -0.0010(4) 0.4269(2) 0.2557(4) 0.0550(13) Uani 1.000000 .
C8 C -0.1428(4) 0.4323(2) 0.3065(4) 0.0572(14) Uani 1.000000 .
C9 C -0.1379(4) 0.4462(3) 0.4236(5) 0.0795(19) Uani 1.000000 .
H9 H -0.0895(4) 0.4373(3) 0.4709(5) 0.095(2) Uiso 1.000000 R
C10 C -0.2040(5) 0.4729(3) 0.4702(6) 0.098(2) Uani 1.000000 .
H10 H -0.2009(5) 0.4828(3) 0.5493(6) 0.118(3) Uiso 1.000000 R
C11 C -0.2737(5) 0.4850(3) 0.4010(6) 0.092(2) Uani 1.000000 .
H11 H -0.3192(5) 0.5031(3) 0.4329(6) 0.110(3) Uiso 1.000000 R
C12 C -0.2789(4) 0.4714(2) 0.2869(6) 0.0744(17) Uani 1.000000 .
H12 H -0.3282(4) 0.4793(2) 0.2406(6) 0.089(2) Uiso 1.000000 R
C13 C -0.2125(4) 0.4461(2) 0.2382(5) 0.0589(14) Uani 1.000000 .
C14 C -0.2105(3) 0.5475(2) 0.0577(4) 0.0564(13) Uani 1.000000 .
C15 C -0.2596(4) 0.5937(3) 0.0931(5) 0.0775(18) Uani 1.000000 .
H15 H -0.3168(4) 0.5878(3) 0.0983(5) 0.093(2) Uiso 1.000000 R
C16 C -0.2248(4) 0.6471(3) 0.1201(6) 0.0834(19) Uani 1.000000 .
H16 H -0.2580(4) 0.6791(3) 0.1419(6) 0.100(2) Uiso 1.000000 R
C17 C -0.1389(4) 0.6547(2) 0.1155(5) 0.0687(16) Uani 1.000000 .
H17 H -0.1141(4) 0.6917(2) 0.1349(5) 0.0824(19) Uiso 1.000000 R
C18 C -0.0914(3) 0.6083(2) 0.0827(4) 0.0471(12) Uani 1.000000 .
C19 C -0.1274(3) 0.5541(2) 0.0516(4) 0.0515(13) Uani 1.000000 .
H19 H -0.0949(3) 0.5225(2) 0.0268(4) 0.0618(15) Uiso 1.000000 R
C20 C 0.0313(3) 0.62477(19) 0.3097(4) 0.0471(12) Uani 1.000000 .
C21 C -0.0328(3) 0.6082(2) 0.3716(4) 0.0516(13) Uani 1.000000 .
H21 H -0.0655(3) 0.5750(2) 0.3478(4) 0.0619(15) Uiso 1.000000 R
C22 C -0.0501(4) 0.6389(2) 0.4671(5) 0.0624(15) Uani 1.000000 .
H22 H -0.0948(4) 0.6274(2) 0.5094(5) 0.0749(18) Uiso 1.000000 R
C23 C -0.0018(4) 0.6873(2) 0.5022(5) 0.0639(15) Uani 1.000000 .
H23 H -0.0136(4) 0.7085(2) 0.5689(5) 0.0766(18) Uiso 1.000000 R
C24 C 0.0624(4) 0.7045(2) 0.4417(4) 0.0571(14) Uani 1.000000 .
H24 H 0.0946(4) 0.7379(2) 0.4655(4) 0.0686(17) Uiso 1.000000 R
C25 C 0.0800(3) 0.67305(19) 0.3462(4) 0.0493(12) Uani 1.000000 .
C26 C 0.1698(3) 0.7424(2) 0.2482(4) 0.0548(13) Uani 1.000000 .
C27 C 0.2301(3) 0.7462(2) 0.1615(5) 0.0577(14) Uani 1.000000 .
C28 C 0.2497(4) 0.7007(3) 0.0895(6) 0.0816(19) Uani 1.000000 .
H28 H 0.2258(4) 0.6629(3) 0.0976(6) 0.098(2) Uiso 1.000000 R
C29 C 0.3029(5) 0.7096(3) 0.0071(6) 0.105(2) Uani 1.000000 .
H29 H 0.3149(5) 0.6780(3) -0.0422(6) 0.126(3) Uiso 1.000000 R
C30 C 0.3390(5) 0.7632(4) -0.0056(6) 0.104(2) Uani 1.000000 .
H30 H 0.3786(5) 0.7680(4) -0.0602(6) 0.125(3) Uiso 1.000000 R
C31 C 0.3193(5) 0.8081(3) 0.0571(8) 0.123(3) Uani 1.000000 .
H31 H 0.3408(5) 0.8461(3) 0.0431(8) 0.147(4) Uiso 1.000000 R
C32 C 0.2673(5) 0.8002(3) 0.1440(7) 0.105(3) Uani 1.000000 .
H32 H 0.2569(5) 0.8324(3) 0.1926(7) 0.126(3) Uiso 1.000000 R
N1 N -0.0755(3) 0.40218(17) 0.2625(3) 0.0532(11) Uani 1.000000 .
H1N H -0.0830(3) 0.36562(17) 0.2385(3) 0.0638(13) Uiso 1.000000 R
N2 N -0.2138(3) 0.43276(19) 0.1191(4) 0.0610(12) Uani 1.000000 .
N3 N 0.0530(3) 0.59220(17) 0.2101(3) 0.0461(10) Uani 1.000000 .
N4 N 0.1499(3) 0.68676(18) 0.2831(4) 0.0528(11) Uani 1.000000 .
O1 O 0.0092(3) 0.48019(15) 0.2752(3) 0.0743(12) Uani 1.000000 .
O2 O -0.3419(2) 0.48185(19) 0.0353(4) 0.0871(13) Uani 1.000000 .
O3 O -0.2279(3) 0.45784(17) -0.0840(3) 0.0788(12) Uani 1.000000 .
O4 O 0.0444(2) 0.57529(14) 0.0026(3) 0.0565(9) Uani 1.000000 .
O5 O 0.0332(2) 0.67725(13) 0.0780(3) 0.0587(9) Uani 1.000000 .
O6 O 0.1388(2) 0.78646(15) 0.2898(3) 0.0671(10) Uani 1.000000 .
S1 S -0.25583(9) 0.47792(6) 0.02251(13) 0.0682(5) Uani 1.000000 .
S2 S 0.01543(8) 0.61551(5) 0.08463(10) 0.0495(4) Uani 1.000000 .
H2N H -0.164(3) 0.4202(19) 0.112(4) 0.038(13) Uiso 1.000000 .
H3N H 0.037(3) 0.555(3) 0.221(5) 0.076(18) Uiso 1.000000 .
H4N H 0.165(4) 0.658(3) 0.241(5) 0.08(2) Uiso 1.000000 .

loop_
_atom_site_aniso_label
_atom_site_aniso_U_11
_atom_site_aniso_U_22
_atom_site_aniso_U_33
_atom_site_aniso_U_12
_atom_site_aniso_U_13
_atom_site_aniso_U_23
C1 0.088(5) 0.071(4) 0.045(3) -0.014(4) -0.004(3) 0.004(3)
C2 0.074(5) 0.092(5) 0.078(4) -0.013(4) 0.001(3) -0.000(4)
C3 0.069(4) 0.093(5) 0.076(4) 0.008(4) 0.005(3) -0.001(4)
C4 0.092(5) 0.056(3) 0.068(4) 0.012(3) 0.013(3) -0.003(3)
C5 0.077(4) 0.042(3) 0.059(3) 0.001(3) 0.010(3) 0.001(2)
C6 0.074(4) 0.049(3) 0.040(3) -0.003(3) 0.008(2) 0.003(2)
C7 0.087(4) 0.042(3) 0.036(3) 0.005(3) 0.010(3) 0.004(2)
C8 0.094(4) 0.036(3) 0.044(3) 0.001(3) 0.020(3) 0.008(2)
C9 0.111(5) 0.067(4) 0.062(4) 0.029(4) 0.013(4) 0.004(3)
C10 0.133(6) 0.084(5) 0.081(5) 0.049(5) 0.036(5) 0.005(4)
C11 0.119(6) 0.072(4) 0.089(5) 0.038(4) 0.038(5) 0.014(4)
C12 0.084(4) 0.064(4) 0.078(4) 0.015(3) 0.022(4) 0.014(3)
C13 0.077(4) 0.041(3) 0.059(3) -0.002(3) 0.008(3) 0.012(3)
C14 0.067(4) 0.049(3) 0.053(3) -0.001(3) -0.003(3) 0.005(2)
C15 0.073(4) 0.065(4) 0.094(5) 0.008(3) 0.007(3) 0.014(3)
C16 0.085(5) 0.054(4) 0.114(6) 0.014(3) 0.019(4) 0.009(3)
C17 0.092(5) 0.039(3) 0.076(4) 0.005(3) 0.013(3) 0.000(3)
C18 0.062(3) 0.041(3) 0.038(3) 0.005(2) 0.004(2) 0.004(2)
C19 0.055(3) 0.049(3) 0.050(3) -0.004(2) 0.004(2) 0.002(2)
C20 0.063(3) 0.036(3) 0.041(3) 0.002(2) 0.001(2) 0.001(2)
C21 0.071(3) 0.039(3) 0.045(3) 0.006(2) 0.006(3) -0.000(2)
C22 0.094(4) 0.043(3) 0.052(3) 0.010(3) 0.018(3) 0.011(2)
C23 0.102(5) 0.044(3) 0.045(3) 0.011(3) 0.005(3) 0.002(2)
C24 0.096(4) 0.034(3) 0.042(3) 0.003(3) 0.005(3) -0.005(2)
C25 0.069(3) 0.032(3) 0.047(3) 0.003(2) 0.005(2) 0.004(2)
C26 0.065(4) 0.041(3) 0.057(3) -0.004(3) -0.001(3) -0.005(2)
C27 0.064(4) 0.045(3) 0.063(3) 0.004(3) -0.001(3) 0.003(3)
C28 0.096(5) 0.056(4) 0.096(5) -0.013(3) 0.028(4) -0.008(3)
C29 0.123(6) 0.094(5) 0.106(6) -0.022(5) 0.057(5) -0.017(4)
C30 0.121(6) 0.099(6) 0.100(6) -0.014(5) 0.054(5) 0.005(5)
C31 0.150(7) 0.075(5) 0.155(8) -0.018(5) 0.090(7) 0.004(5)
C32 0.121(6) 0.049(4) 0.152(7) -0.010(4) 0.050(5) -0.003(4)
N1 0.074(3) 0.039(2) 0.047(2) 0.006(2) 0.006(2) -0.0025(18)
N2 0.061(3) 0.057(3) 0.065(3) -0.002(2) 0.002(2) -0.002(2)
N3 0.067(3) 0.031(2) 0.040(2) -0.0024(19) 0.0045(19) -0.0013(17)
N4 0.072(3) 0.032(2) 0.054(3) -0.001(2) 0.001(2) -0.003(2)
O1 0.119(3) 0.031(2) 0.076(3) -0.0084(19) 0.028(2) -0.0081(17)
O2 0.050(2) 0.101(3) 0.109(3) -0.007(2) -0.002(2) 0.008(3)
O3 0.090(3) 0.082(3) 0.061(2) -0.015(2) -0.012(2) -0.009(2)
O4 0.075(2) 0.051(2) 0.0436(19) -0.0009(17) 0.0087(17) -0.0104(15)
O5 0.087(3) 0.0318(18) 0.057(2) -0.0085(16) 0.0040(18) 0.0092(15)
O6 0.080(3) 0.0371(19) 0.086(3) 0.0011(18) 0.018(2) -0.0033(18)
S1 0.0688(10) 0.0674(9) 0.0662(10) -0.0080(7) -0.0084(7) -0.0022(7)
S2 0.0715(9) 0.0383(7) 0.0392(7) -0.0012(6) 0.0066(6) 0.0000(5)

loop_
_atom_type_symbol
_atom_type_scat_dispersion_real
_atom_type_scat_dispersion_imag
_atom_type_scat_Cromer_Mann_a1
_atom_type_scat_Cromer_Mann_a2
_atom_type_scat_Cromer_Mann_a3
_atom_type_scat_Cromer_Mann_a4
_atom_type_scat_Cromer_Mann_b1
_atom_type_scat_Cromer_Mann_b2
_atom_type_scat_Cromer_Mann_b3
_atom_type_scat_Cromer_Mann_b4
_atom_type_scat_Cromer_Mann_c
_atom_type_scat_source
_atom_type_scat_dispersion_source
H 0.00000 0.00000 0.49300 0.32291 0.14019 0.04081 10.51090 26.12570 3.14236 57.79970 0.0030380000826 'International Tables Volume C Table 6.1.1.4 (pp. 500-502)' 'Henke, Gullikson and Davis, At. Data and Nucl. Data Tables, 1993, 54, 2'
C 0.01920 0.00962 2.31000 1.02000 1.58860 0.86500 20.84390 10.20750 0.56870 51.65120 0.215599998832 'International Tables Volume C Table 6.1.1.4 (pp. 500-502)' 'Henke, Gullikson and Davis, At. Data and Nucl. Data Tables, 1993, 54, 2'
S 0.33536 0.55132 6.90530 5.20340 1.43790 1.58630 1.46790 22.21510 0.25360 56.17200 0.866900026798 'International Tables Volume C Table 6.1.1.4 (pp. 500-502)' 'Henke, Gullikson and Davis, At. Data and Nucl. Data Tables, 1993, 54, 2'
O 0.05239 0.03376 3.04850 2.28680 1.54630 0.86700 13.27710 5.70110 0.32390 32.90890 0.250800013542 'International Tables Volume C Table 6.1.1.4 (pp. 500-502)' 'Henke, Gullikson and Davis, At. Data and Nucl. Data Tables, 1993, 54, 2'
N 0.03256 0.01839 12.21260 3.13220 2.01250 1.16630 0.00570 9.89330 28.99750 0.58260 -11.5290002823 'International Tables Volume C Table 6.1.1.4 (pp. 500-502)' 'Henke, Gullikson and Davis, At. Data and Nucl. Data Tables, 1993, 54, 2'

loop_
_geom_angle_atom_site_label_1
_geom_angle_atom_site_label_2
_geom_angle_atom_site_label_3
_geom_angle
C2 C1 H1 119.1(4)
C6 C1 H1 119.1(3)
C6 C1 C2 121.8(6)
H2 C2 C1 120.0(4)
C3 C2 C1 119.9(6)
C3 C2 H2 120.0(4)
H3 C3 C2 120.2(4)
C4 C3 C2 119.5(6)
C4 C3 H3 120.2(4)
H4 C4 C3 119.3(4)
C5 C4 C3 121.4(6)
C5 C4 H4 119.3(4)
H5 C5 C4 120.3(4)
C6 C5 C4 119.4(5)
C6 C5 H5 120.3(3)
C5 C6 C1 117.9(5)
C7 C6 C1 119.4(5)
C7 C6 C5 122.7(5)
N1 C7 C6 119.4(4)
O1 C7 C6 120.3(5)
O1 C7 N1 120.3(5)
C13 C8 C9 119.9(5)
N1 C8 C9 118.4(5)
N1 C8 C13 121.7(5)
H9 C9 C8 120.1(4)
C10 C9 C8 119.8(6)
C10 C9 H9 120.1(4)
H10 C10 C9 120.3(4)
C11 C10 C9 119.3(7)
C11 C10 H10 120.3(4)
H11 C11 C10 119.4(4)
C12 C11 C10 121.1(6)
C12 C11 H11 119.4(4)
H12 C12 C11 119.9(4)
C13 C12 C11 120.3(6)
C13 C12 H12 119.9(4)
C12 C13 C8 119.6(5)
N2 C13 C8 117.9(5)
N2 C13 C12 122.5(6)
C19 C14 C15 121.6(5)
S1 C14 C15 119.7(4)
S1 C14 C19 118.7(4)
H15 C15 C14 120.1(3)
C16 C15 C14 119.7(6)
C16 C15 H15 120.1(4)
H16 C16 C15 120.3(4)
C17 C16 C15 119.5(6)
C17 C16 H16 120.3(3)
H17 C17 C16 120.1(3)
C18 C17 C16 119.9(5)
C18 C17 H17 120.1(3)
C19 C18 C17 120.6(5)
S2 C18 C17 120.4(4)
S2 C18 C19 118.9(4)
C18 C19 C14 118.7(5)
H19 C19 C14 120.7(3)
H19 C19 C18 120.7(3)
C25 C20 C21 119.5(4)
N3 C20 C21 122.1(4)
N3 C20 C25 118.4(4)
H21 C21 C20 119.8(3)
C22 C21 C20 120.5(5)
C22 C21 H21 119.8(3)
H22 C22 C21 120.2(3)
C23 C22 C21 119.7(5)
C23 C22 H22 120.2(3)
H23 C23 C22 119.6(3)
C24 C23 C22 120.8(5)
C24 C23 H23 119.6(3)
H24 C24 C23 120.3(3)
C25 C24 C23 119.3(5)
C25 C24 H24 120.3(3)
C24 C25 C20 120.3(5)
N4 C25 C20 117.7(4)
N4 C25 C24 122.0(5)
N4 C26 C27 116.5(4)
O6 C26 C27 122.8(4)
O6 C26 N4 120.7(5)
C28 C27 C26 125.2(5)
C32 C27 C26 118.6(5)
C32 C27 C28 116.1(6)
H28 C28 C27 119.6(3)
C29 C28 C27 120.8(6)
C29 C28 H28 119.6(4)
H29 C29 C28 119.6(4)
C30 C29 C28 120.8(7)
C30 C29 H29 119.6(4)
H30 C30 C29 119.9(4)
C31 C30 C29 120.3(6)
C31 C30 H30 119.9(4)
H31 C31 C30 119.9(4)
C32 C31 C30 120.2(7)
C32 C31 H31 119.9(4)
C31 C32 C27 121.5(7)
H32 C32 C27 119.2(4)
H32 C32 C31 119.2(4)
C8 N1 C7 123.2(4)
H1N N1 C7 118.4(3)
H1N N1 C8 118.4(3)
S1 N2 C13 121.1(4)
H2N N2 C13 103(3)
H2N N2 S1 119(3)
S2 N3 C20 117.4(3)
H3N N3 C20 106(4)
H3N N3 S2 109(4)
C26 N4 C25 124.5(4)
H4N N4 C25 113(4)
H4N N4 C26 117(4)
N2 S1 C14 104.6(2)
O2 S1 C14 108.4(3)
O2 S1 N2 109.2(3)
O3 S1 C14 109.2(2)
O3 S1 N2 104.9(3)
O3 S1 O2 119.6(3)
N3 S2 C18 106.5(2)
O4 S2 C18 108.3(2)
O4 S2 N3 106.1(2)
O5 S2 C18 107.2(2)
O5 S2 N3 107.5(2)
O5 S2 O4 120.5(2)

loop_
_geom_bond_atom_site_label_1
_geom_bond_atom_site_label_2
_geom_bond_distance
C1 H1 0.9500
C1 C2 1.380(9)
C1 C6 1.390(8)
C2 H2 0.9500
C2 C3 1.380(9)
C3 H3 0.9500
C3 C4 1.392(8)
C4 H4 0.9500
C4 C5 1.371(8)
C5 H5 0.9500
C5 C6 1.430(7)
C6 C7 1.482(7)
C7 N1 1.346(7)
C7 O1 1.239(6)
C8 C9 1.402(7)
C8 C13 1.373(8)
C8 N1 1.424(6)
C9 H9 0.9500
C9 C10 1.385(8)
C10 H10 0.9500
C10 C11 1.372(10)
C11 H11 0.9500
C11 C12 1.366(9)
C12 H12 0.9500
C12 C13 1.388(8)
C13 N2 1.425(7)
C14 C15 1.400(7)
C14 C19 1.373(7)
C14 S1 1.776(5)
C15 H15 0.9500
C15 C16 1.365(8)
C16 H16 0.9500
C16 C17 1.418(8)
C17 H17 0.9500
C17 C18 1.379(7)
C18 C19 1.397(6)
C18 S2 1.749(5)
C19 H19 0.9500
C20 C21 1.371(7)
C20 C25 1.400(7)
C20 N3 1.447(6)
C21 H21 0.9500
C21 C22 1.365(7)
C22 H22 0.9500
C22 C23 1.392(8)
C23 H23 0.9500
C23 C24 1.367(7)
C24 H24 0.9500
C24 C25 1.375(6)
C25 N4 1.440(6)
C26 C27 1.470(7)
C26 N4 1.373(6)
C26 O6 1.236(6)
C27 C28 1.385(7)
C27 C32 1.388(8)
C28 H28 0.9500
C28 C29 1.361(8)
C29 H29 0.9500
C29 C30 1.364(9)
C30 H30 0.9500
C30 C31 1.309(9)
C31 H31 0.9500
C31 C32 1.386(9)
C32 H32 0.9500
N1 H1N 0.8800
N2 S1 1.635(5)
N2 H2N 0.87(4)
N3 S2 1.633(4)
N3 H3N 0.89(6)
N4 H4N 0.87(6)
O2 S1 1.427(4)
O3 S1 1.434(4)
O4 S2 1.431(3)
O5 S2 1.432(3)

loop_
_smtbx_masks_void_nr
_smtbx_masks_void_average_x
_smtbx_masks_void_average_y
_smtbx_masks_void_average_z
_smtbx_masks_void_volume
_smtbx_masks_void_count_electrons
1 0.500 -0.863 -0.850 1705.8 556.9
